data_1558361
loop_
_publ_author_name
'Kivekas, Raikko'
'Sillanpaa, Reijo'
'Teixidor, Francesc'
'Vinas, Clara'
'Sanchez, Eustaquio'

_publ_section_title
;
 Synthesis and Crystal Structure of
 [7,8-(Ethane-1',2'-dithiolato-S,S')-dicarba-nido-undecaborate]
 bis(triphenylphosphine)copper(I)
;
_journal_name_full 'Acta Chemica Scandinavica'
_journal_page_first 113
_journal_page_last 116
_journal_paper_doi 10.3891/acta.chem.scand.48-0113
_journal_volume 48
_journal_year 1994
_chemical_formula_sum 'C40 H44 B9 Cu P2 S2'
_chemical_formula_weight 811.7
_chemical_name_common
;
[7,8-(Ethane-1',2'-dithiolato-S,S')-dicarba-nido-undecaborate]
bis(triphenylphosphine)copper(I)
;
_space_group_IT_number 14
_space_group_name_Hall '-P 2ybc'
_space_group_name_H-M_alt 'P 1 21/c 1'
_symmetry_cell_setting monoclinic
_symmetry_Int_Tables_number 14
_symmetry_space_group_name_Hall '-P 2ybc'
_symmetry_space_group_name_H-M 'P 1 21/c 1'
_cell_angle_alpha 90.
_cell_angle_beta 99.29(2)
_cell_angle_gamma 90.
_cell_formula_units_Z 4
_cell_length_a 15.207(3)
_cell_length_b 10.531(3)
_cell_length_c 26.592(6)
_cell_volume 4202.7(18)
_diffrn_ambient_temperature 295
_diffrn_radiation_probe x-ray
_diffrn_radiation_type MoK\a
_diffrn_radiation_wavelength 0.71069
_exptl_absorpt_coefficient_mu 0.74
_exptl_crystal_density_diffrn 1.283
_refine_ls_number_parameters 487
_refine_ls_number_reflns 3089
_refine_ls_R_factor_gt 0.076
_refine_ls_wR_factor_gt 0.051
_cod_data_source_file Acta-Chem-Scand-1994-48-113.cif
_cod_data_source_block 1
_cod_original_sg_symbol_H-M 'P 21/c'
_cod_database_code 1558361

loop_
_space_group_symop_id
_space_group_symop_operation_xyz
1 x,y,z
2 -x,1/2+y,1/2-z
3 -x,-y,-z
4 x,1/2-y,1/2+z

loop_
_atom_site_label
_atom_site_type_symbol
_atom_site_thermal_displace_type
_atom_site_fract_x
_atom_site_fract_y
_atom_site_fract_z
_atom_site_occupancy
_atom_site_U_iso_or_equiv
_atom_site_calc_flag
_atom_site_refinement_flags
_atom_site_disorder_assembly
_atom_site_disorder_group
Cu Cu Uiso 0.22129(8) 0.32500(10) 0.10741(5) 1.000 0.0355(8) . . . .
S1 S Uiso 0.1376(2) 0.1339(3) 0.10350(10) 1.000 0.044(2) . . . .
S2 S Uiso 0.0905(2) 0.3699(3) 0.04090(10) 1.000 0.045(2) . . . .
P1 P Uiso 0.2453(2) 0.4136(3) 0.18760(10) 1.000 0.032(2) . . . .
P2 P Uiso 0.3406(2) 0.3463(3) 0.06460(10) 1.000 0.035(2) . . . .
C1 C Uiso 0.1256(8) 0.1120(10) 0.0353(5) 1.000 0.070(10) . . . .
C2 C Uiso 0.1037(8) 0.2310(10) 0.0033(4) 1.000 0.062(9) . . . .
C7 C Uiso 0.0239(6) 0.1830(10) 0.1012(3) 1.000 0.033(6) . . . .
C8 C Uiso -0.0003(6) 0.3055(9) 0.0682(4) 1.000 0.032(6) . . . .
C10 C Uiso 0.1909(6) 0.3310(10) 0.2343(3) 1.000 0.029(6) . . . .
C11 C Uiso 0.1965(7) 0.2000(10) 0.2379(4) 1.000 0.043(8) . . . .
C12 C Uiso 0.1524(8) 0.1340(10) 0.2708(5) 1.000 0.055(8) . . . .
C13 C Uiso 0.0956(8) 0.1970(10) 0.2984(4) 1.000 0.057(9) . . . .
C14 C Uiso 0.0868(7) 0.3240(10) 0.2944(4) 1.000 0.054(8) . . . .
C15 C Uiso 0.1327(7) 0.3940(10) 0.2627(4) 1.000 0.050(8) . . . .
C20 C Uiso 0.2115(7) 0.5790(10) 0.1892(4) 1.000 0.034(7) . . . .
C21 C Uiso 0.1531(8) 0.6290(10) 0.1489(4) 1.000 0.048(8) . . . .
C22 C Uiso 0.1284(9) 0.7550(10) 0.1495(5) 1.000 0.070(10) . . . .
C23 C Uiso 0.1591(9) 0.8330(10) 0.1892(6) 1.000 0.065(9) . . . .
C24 C Uiso 0.2162(8) 0.7840(10) 0.2298(5) 1.000 0.059(9) . . . .
C25 C Uiso 0.2436(7) 0.6580(10) 0.2298(4) 1.000 0.048(8) . . . .
C30 C Uiso 0.3619(7) 0.4160(10) 0.2181(4) 1.000 0.038(7) . . . .
C31 C Uiso 0.4205(8) 0.4920(10) 0.1964(4) 1.000 0.051(8) . . . .
C32 C Uiso 0.5087(9) 0.4880(10) 0.2149(5) 1.000 0.060(10) . . . .
C33 C Uiso 0.5448(8) 0.413(2) 0.2539(7) 1.000 0.090(10) . . . .
C34 C Uiso 0.4890(10) 0.3430(10) 0.2769(5) 1.000 0.080(10) . . . .
C35 C Uiso 0.3969(8) 0.3400(10) 0.2598(5) 1.000 0.057(8) . . . .
C40 C Uiso 0.3723(7) 0.5150(10) 0.0654(4) 1.000 0.032(7) . . . .
C41 C Uiso 0.3065(8) 0.6030(10) 0.0608(4) 1.000 0.051(8) . . . .
C42 C Uiso 0.3250(10) 0.7320(10) 0.0645(5) 1.000 0.070(10) . . . .
C43 C Uiso 0.4110(10) 0.7700(10) 0.0723(5) 1.000 0.060(9) . . . .
C44 C Uiso 0.4783(8) 0.686(2) 0.0768(4) 1.000 0.061(9) . . . .
C45 C Uiso 0.4598(8) 0.5560(10) 0.0729(4) 1.000 0.051(8) . . . .
C50 C Uiso 0.3232(6) 0.3050(10) -0.0026(4) 1.000 0.038(7) . . . .
C51 C Uiso 0.2959(7) 0.3930(10) -0.0404(4) 1.000 0.046(8) . . . .
C52 C Uiso 0.2715(8) 0.3580(10) -0.0904(4) 1.000 0.064(9) . . . .
C53 C Uiso 0.2753(9) 0.232(2) -0.1034(5) 1.000 0.064(9) . . . .
C54 C Uiso 0.3031(7) 0.1430(10) -0.0670(5) 1.000 0.055(9) . . . .
C55 C Uiso 0.3263(6) 0.1780(10) -0.0173(4) 1.000 0.044(7) . . . .
C60 C Uiso 0.4415(7) 0.2600(10) 0.0889(4) 1.000 0.035(7) . . . .
C61 C Uiso 0.5106(8) 0.2480(10) 0.0620(4) 1.000 0.050(7) . . . .
C62 C Uiso 0.5868(7) 0.1880(10) 0.0827(5) 1.000 0.065(9) . . . .
C63 C Uiso 0.5952(8) 0.1340(10) 0.1301(6) 1.000 0.080(10) . . . .
C64 C Uiso 0.5250(10) 0.1430(10) 0.1570(5) 1.000 0.080(10) . . . .
C65 C Uiso 0.4477(7) 0.2040(10) 0.1359(4) 1.000 0.049(8) . . . .
B1 B Uiso -0.1041(9) 0.3100(10) 0.1412(5) 1.000 0.060(10) . . . .
B2 B Uiso -0.0329(8) 0.1750(10) 0.1511(5) 1.000 0.046(8) . . . .
B3 B Uiso 0.0099(8) 0.3260(10) 0.1329(5) 1.000 0.038(8) . . . .
B4 B Uiso -0.0789(8) 0.4020(10) 0.0897(5) 1.000 0.045(9) . . . .
B5 B Uiso -0.1692(8) 0.2940(10) 0.0794(5) 1.000 0.053(9) . . . .
B6 B Uiso -0.1408(8) 0.1570(10) 0.1185(5) 1.000 0.049(9) . . . .
B9 B Uiso -0.0980(8) 0.2950(10) 0.0347(5) 1.000 0.047(9) . . . .
B10 B Uiso -0.1472(9) 0.1470(10) 0.0513(5) 1.000 0.045(9) . . . .
B11 B Uiso -0.0553(8) 0.0790(10) 0.0943(5) 1.000 0.035(8) . . . .

loop_
_atom_type_symbol
_atom_type_description
_atom_type_scat_dispersion_real
_atom_type_scat_dispersion_imag
_atom_type_scat_source
C C 0.0033 0.0016 ' International Tables Vol C Tables 4.2.6.8 and 6.1.1.4'
B B 0.0013 0.0007 ' International Tables Vol C Tables 4.2.6.8 and 6.1.1.4'
Cu Cu 0.3201 1.2651 ' International Tables Vol C Tables 4.2.6.8 and 6.1.1.4'
P P 0.1023 0.0942 ' International Tables Vol C Tables 4.2.6.8 and 6.1.1.4'
S S 0.1246 0.1234 ' International Tables Vol C Tables 4.2.6.8 and 6.1.1.4'

loop_
_geom_angle_atom_site_label_1
_geom_angle_atom_site_label_2
_geom_angle_atom_site_label_3
_geom_angle
_geom_angle_site_symmetry_1
_geom_angle_site_symmetry_2
_geom_angle_site_symmetry_3
_geom_angle_publ_flag
S1 Cu S2 76.60(11) . . . yes
S1 Cu P1 112.82(11) . . . yes
S1 Cu P2 121.35(12) . . . yes
S2 Cu P1 124.84(12) . . . yes
S2 Cu P2 103.51(11) . . . yes
P1 Cu P2 113.49(12) . . . yes
Cu S1 C1 96.8(4) . . . yes
Cu S1 C7 105.3(4) . . . yes
C1 S1 C7 93.6(5) . . . yes
Cu S2 C2 95.3(4) . . . yes
Cu S2 C8 102.7(3) . . . yes
C2 S2 C8 94.6(5) . . . yes
Cu P1 C10 114.6(3) . . . yes
Cu P1 C20 114.0(4) . . . yes
Cu P1 C30 114.5(4) . . . yes
C10 P1 C20 106.3(5) . . . yes
C10 P1 C30 102.7(5) . . . yes
C20 P1 C30 103.5(5) . . . yes
Cu P2 C40 108.3(4) . . . yes
Cu P2 C50 117.5(3) . . . yes
Cu P2 C60 117.7(4) . . . yes
C40 P2 C50 103.8(5) . . . yes
C40 P2 C60 106.0(5) . . . yes
C50 P2 C60 102.2(5) . . . yes
S1 C1 C2 115.7(8) . . . yes
S2 C2 C1 113.1(8) . . . yes
S1 C7 C8 113.1(6) . . . yes
S1 C7 B2 124.6(7) . . . yes
S1 C7 B3 114.9(7) . . . yes
S1 C7 B11 120.3(7) . . . yes
C8 C7 B2 112.0(8) . . . yes
C8 C7 B3 61.8(7) . . . yes
C8 C7 B11 113.0(8) . . . yes
B2 C7 B3 63.3(6) . . . yes
B2 C7 B11 65.9(7) . . . yes
B3 C7 B11 119.3(8) . . . yes
S2 C8 C7 114.2(6) . . . yes
S2 C8 B3 114.0(7) . . . yes
S2 C8 B4 121.9(7) . . . yes
S2 C8 B9 120.3(8) . . . yes
C7 C8 B3 64.4(6) . . . yes
C7 C8 B4 114.1(8) . . . yes
C7 C8 B9 111.4(8) . . . yes
B3 C8 B4 63.4(7) . . . yes
B3 C8 B9 119.3(8) . . . yes
B4 C8 B9 66.3(7) . . . yes
P1 C10 C11 119.6(7) . . . yes
P1 C10 C15 122.1(8) . . . yes
C11 C10 C15 117.8(9) . . . no
C10 C11 C12 121.1(10) . . . no
C11 C12 C13 120.3(10) . . . no
C12 C13 C14 119.7(10) . . . no
C13 C14 C15 121.4(10) . . . no
C10 C15 C14 119.5(10) . . . no
P1 C20 C21 119.7(8) . . . yes
P1 C20 C25 121.8(8) . . . yes
C21 C20 C25 118.5(10) . . . no
C20 C21 C22 120.0(10) . . . no
C21 C22 C23 122.0(12) . . . no
C22 C23 C24 118.6(10) . . . no
C23 C24 C25 120.7(11) . . . no
C20 C25 C24 120.3(10) . . . no
P1 C30 C31 117.7(8) . . . yes
P1 C30 C35 124.1(8) . . . yes
C31 C30 C35 118.1(10) . . . no
C30 C31 C32 119.7(10) . . . no
C31 C32 C33 123.7(12) . . . no
C32 C33 C34 117.6(13) . . . no
C33 C34 C35 122.4(13) . . . no
C30 C35 C34 118.4(11) . . . no
P2 C40 C41 118.1(8) . . . yes
P2 C40 C45 123.2(8) . . . yes
C41 C40 C45 118.6(10) . . . no
C40 C41 C42 121.7(12) . . . no
C41 C42 C43 118.8(12) . . . no
C42 C43 C44 121.6(12) . . . no
C43 C44 C45 119.8(12) . . . no
C40 C45 C44 119.6(11) . . . no
P2 C50 C51 122.3(8) . . . yes
P2 C50 C55 119.9(8) . . . yes
C51 C50 C55 117.3(10) . . . no
C50 C51 C52 121.9(10) . . . no
C51 C52 C53 119.2(10) . . . no
C52 C53 C54 120.4(12) . . . no
C53 C54 C55 120.3(12) . . . no
C50 C55 C54 121.0(10) . . . no
P2 C60 C61 122.5(8) . . . yes
P2 C60 C65 118.1(8) . . . yes
C61 C60 C65 119.4(10) . . . no
C60 C61 C62 120.6(10) . . . no
C61 C62 C63 120.9(11) . . . no
C62 C63 C64 118.9(11) . . . no
C63 C64 C65 120.1(12) . . . no
C60 C65 C64 120.0(11) . . . no
B2 B1 B3 61.0(7) . . . yes
B2 B1 B4 110.4(9) . . . yes
B2 B1 B5 107.1(8) . . . yes
B2 B1 B6 58.5(6) . . . yes
B3 B1 B4 61.2(7) . . . yes
B3 B1 B5 107.4(9) . . . yes
B3 B1 B6 107.5(8) . . . yes
B4 B1 B5 59.7(7) . . . yes
B4 B1 B6 109.2(9) . . . yes
B5 B1 B6 60.3(7) . . . yes
C7 B2 B1 102.6(8) . . . yes
C7 B2 B3 59.9(7) . . . yes
C7 B2 B6 100.0(8) . . . yes
C7 B2 B11 54.9(6) . . . yes
B1 B2 B3 59.8(7) . . . yes
B1 B2 B6 60.7(7) . . . yes
B1 B2 B11 107.2(9) . . . yes
B3 B2 B6 108.3(8) . . . yes
B3 B2 B11 107.2(9) . . . yes
B6 B2 B11 59.1(7) . . . yes
C7 B3 C8 53.8(6) . . . yes
C7 B3 B1 100.0(7) . . . yes
C7 B3 B2 56.8(6) . . . yes
C7 B3 B4 102.1(8) . . . yes
C8 B3 B1 100.3(8) . . . yes
C8 B3 B2 100.3(8) . . . yes
C8 B3 B4 58.8(7) . . . yes
B1 B3 B2 59.2(6) . . . yes
B1 B3 B4 58.8(7) . . . yes
B2 B3 B4 107.1(8) . . . yes
C8 B4 B1 100.4(8) . . . yes
C8 B4 B3 57.8(6) . . . yes
C8 B4 B5 97.5(7) . . . yes
C8 B4 B9 53.5(6) . . . yes
B1 B4 B3 60.0(7) . . . yes
B1 B4 B5 60.6(7) . . . yes
B1 B4 B9 104.8(8) . . . yes
B3 B4 B5 107.1(8) . . . yes
B3 B4 B9 103.9(8) . . . yes
B5 B4 B9 57.5(7) . . . yes
B1 B5 B4 59.7(7) . . . yes
B1 B5 B6 59.7(7) . . . yes
B1 B5 B9 108.4(9) . . . yes
B1 B5 B10 110.9(8) . . . yes
B4 B5 B6 108.6(9) . . . yes
B4 B5 B9 63.1(7) . . . yes
B4 B5 B10 115.6(9) . . . yes
B6 B5 B9 106.5(8) . . . yes
B6 B5 B10 59.8(7) . . . yes
B9 B5 B10 62.3(7) . . . yes
B1 B6 B2 60.8(7) . . . yes
B1 B6 B5 60.0(7) . . . yes
B1 B6 B10 111.0(8) . . . yes
B1 B6 B11 109.9(9) . . . yes
B2 B6 B5 108.8(8) . . . yes
B2 B6 B10 113.7(9) . . . yes
B2 B6 B11 62.4(7) . . . yes
B5 B6 B10 59.7(7) . . . yes
B5 B6 B11 106.8(9) . . . yes
B10 B6 B11 61.6(7) . . . yes
C8 B9 B4 60.2(7) . . . yes
C8 B9 B5 104.1(9) . . . yes
C8 B9 B10 107.7(8) . . . yes
B4 B9 B5 59.5(7) . . . yes
B4 B9 B10 110.7(9) . . . yes
B5 B9 B10 60.0(7) . . . yes
B5 B10 B6 60.5(7) . . . yes
B5 B10 B9 57.7(6) . . . yes
B5 B10 B11 105.0(9) . . . yes
B6 B10 B9 103.7(8) . . . yes
B6 B10 B11 58.4(7) . . . yes
B9 B10 B11 100.8(8) . . . yes
C7 B11 B2 59.2(6) . . . yes
C7 B11 B6 103.0(8) . . . yes
C7 B11 B10 106.8(8) . . . yes
B2 B11 B6 58.6(7) . . . yes
B2 B11 B10 109.3(8) . . . yes
B6 B11 B10 60.0(7) . . . yes

loop_
_geom_bond_atom_site_label_1
_geom_bond_atom_site_label_2
_geom_bond_distance
_geom_bond_site_symmetry_1
_geom_bond_site_symmetry_2
_geom_bond_publ_flag
Cu S1 2.374(3) . . yes
Cu S2 2.484(3) . . yes
Cu P1 2.302(3) . . yes
Cu P2 2.303(3) . . yes
S1 C1 1.808(13) . . yes
S1 C7 1.796(10) . . yes
S2 C2 1.801(11) . . yes
S2 C8 1.794(10) . . yes
P1 C10 1.821(9) . . yes
P1 C20 1.819(11) . . yes
P1 C30 1.827(11) . . yes
P2 C40 1.840(11) . . yes
P2 C50 1.817(11) . . yes
P2 C60 1.811(11) . . yes
C1 C2 1.521(16) . . no
C7 C8 1.570(14) . . no
C7 B2 1.698(15) . . yes
C7 B3 1.756(15) . . yes
C7 B11 1.616(15) . . yes
C8 B3 1.716(17) . . yes
C8 B4 1.735(15) . . yes
C8 B9 1.608(16) . . yes
C10 C11 1.385(15) . . no
C10 C15 1.418(14) . . no
C11 C12 1.374(16) . . no
C12 C13 1.389(17) . . no
C13 C14 1.347(15) . . no
C14 C15 1.390(15) . . no
C20 C21 1.381(15) . . no
C20 C25 1.388(15) . . no
C21 C22 1.380(15) . . no
C22 C23 1.359(19) . . no
C23 C24 1.372(19) . . no
C24 C25 1.391(15) . . no
C30 C31 1.391(16) . . no
C30 C35 1.401(16) . . no
C31 C32 1.353(18) . . no
C32 C33 1.35(2) . . no
C33 C34 1.34(2) . . no
C34 C35 1.40(2) . . no
C40 C41 1.355(16) . . no
C40 C45 1.382(16) . . no
C41 C42 1.388(15) . . no
C42 C43 1.35(2) . . no
C43 C44 1.34(2) . . no
C44 C45 1.40(2) . . no
C50 C51 1.381(15) . . no
C50 C55 1.396(15) . . no
C51 C52 1.372(15) . . no
C52 C53 1.38(2) . . no
C53 C54 1.37(2) . . no
C54 C55 1.363(17) . . no
C60 C61 1.369(16) . . no
C60 C65 1.371(15) . . no
C61 C62 1.356(16) . . no
C62 C63 1.37(2) . . no
C63 C64 1.38(2) . . no
C64 C65 1.377(18) . . no
B1 B2 1.781(16) . . yes
B1 B3 1.791(19) . . yes
B1 B4 1.769(18) . . yes
B1 B5 1.784(19) . . yes
B1 B6 1.779(16) . . yes
B2 B3 1.813(16) . . yes
B2 B6 1.738(18) . . yes
B2 B11 1.804(17) . . yes
B3 B4 1.812(17) . . yes
B4 B5 1.770(16) . . yes
B4 B9 1.832(17) . . yes
B5 B6 1.790(16) . . yes
B5 B9 1.732(18) . . yes
B5 B10 1.774(16) . . yes
B6 B10 1.777(19) . . yes
B6 B11 1.746(17) . . yes
B9 B10 1.814(16) . . yes
B10 B11 1.805(18) . . yes

loop_
_geom_torsion_atom_site_label_1
_geom_torsion_atom_site_label_2
_geom_torsion_atom_site_label_3
_geom_torsion_atom_site_label_4
_geom_torsion
_geom_torsion_site_symmetry_1
_geom_torsion_site_symmetry_2
_geom_torsion_site_symmetry_3
_geom_torsion_site_symmetry_4
_geom_torsion_publ_flag
S2 Cu S1 C1 51.5(4) . . . . no
S2 Cu S1 C7 -44.1(3) . . . . no
P1 Cu S1 C1 173.9(4) . . . . no
P1 Cu S1 C7 78.4(3) . . . . no
P2 Cu S1 C1 -46.4(4) . . . . no
P2 Cu S1 C7 -142.0(3) . . . . no
S1 Cu S2 C2 -52.9(4) . . . . no
S1 Cu S2 C8 43.0(3) . . . . no
P1 Cu S2 C2 -161.6(4) . . . . no
P1 Cu S2 C8 -65.7(4) . . . . no
P2 Cu S2 C2 66.6(4) . . . . no
P2 Cu S2 C8 162.5(3) . . . . no
S1 Cu P1 C10 -3.9(4) . . . . no
S1 Cu P1 C20 -126.7(4) . . . . no
S1 Cu P1 C30 114.3(4) . . . . no
S2 Cu P1 C10 85.3(4) . . . . no
S2 Cu P1 C20 -37.5(4) . . . . no
S2 Cu P1 C30 -156.5(4) . . . . no
P2 Cu P1 C10 -146.9(4) . . . . no
P2 Cu P1 C20 90.3(4) . . . . no
P2 Cu P1 C30 -28.7(4) . . . . no
S1 Cu P2 C40 168.0(4) . . . . no
S1 Cu P2 C50 50.9(4) . . . . no
S1 Cu P2 C60 -72.0(4) . . . . no
S2 Cu P2 C40 85.6(4) . . . . no
S2 Cu P2 C50 -31.5(4) . . . . no
S2 Cu P2 C60 -154.3(4) . . . . no
P1 Cu P2 C40 -52.6(4) . . . . no
P1 Cu P2 C50 -169.7(4) . . . . no
P1 Cu P2 C60 67.5(4) . . . . no
Cu S1 C1 C2 -42.7(9) . . . . no
C7 S1 C1 C2 63.2(9) . . . . no
Cu S1 C7 C8 37.9(7) . . . . no
Cu S1 C7 B2 -104.2(8) . . . . no
Cu S1 C7 B3 -30.5(7) . . . . no
Cu S1 C7 B11 175.7(7) . . . . no
C1 S1 C7 C8 -60.2(7) . . . . no
C1 S1 C7 B2 157.7(8) . . . . no
C1 S1 C7 B3 -128.6(7) . . . . no
C1 S1 C7 B11 77.7(8) . . . . no
Cu S2 C2 C1 43.1(9) . . . . no
C8 S2 C2 C1 -60.2(9) . . . . no
Cu S2 C8 C7 -34.5(7) . . . . no
Cu S2 C8 B3 37.0(7) . . . . no
Cu S2 C8 B4 109.4(8) . . . . no
Cu S2 C8 B9 -171.2(7) . . . . no
C2 S2 C8 C7 62.0(8) . . . . no
C2 S2 C8 B3 133.5(7) . . . . no
C2 S2 C8 B4 -154.1(8) . . . . no
C2 S2 C8 B9 -74.7(8) . . . . no
Cu P1 C10 C11 46.3(9) . . . . no
Cu P1 C10 C15 -125.1(7) . . . . no
C20 P1 C10 C11 173.1(8) . . . . no
C20 P1 C10 C15 1.8(9) . . . . no
C30 P1 C10 C11 -78.5(9) . . . . no
C30 P1 C10 C15 110.2(8) . . . . no
Cu P1 C20 C21 18.6(10) . . . . no
Cu P1 C20 C25 -160.7(8) . . . . no
C10 P1 C20 C21 -108.6(9) . . . . no
C10 P1 C20 C25 72.1(10) . . . . no
C30 P1 C20 C21 143.6(9) . . . . no
C30 P1 C20 C25 -35.7(10) . . . . no
Cu P1 C30 C31 66.1(9) . . . . no
Cu P1 C30 C35 -109.6(9) . . . . no
C10 P1 C30 C31 -169.1(8) . . . . no
C10 P1 C30 C35 15.3(11) . . . . no
C20 P1 C30 C31 -58.7(9) . . . . no
C20 P1 C30 C35 125.7(10) . . . . no
Cu P2 C40 C41 -37.3(9) . . . . no
Cu P2 C40 C45 139.5(8) . . . . no
C50 P2 C40 C41 88.3(9) . . . . no
C50 P2 C40 C45 -94.9(10) . . . . no
C60 P2 C40 C41 -164.5(9) . . . . no
C60 P2 C40 C45 12.3(11) . . . . no
Cu P2 C50 C51 90.8(9) . . . . no
Cu P2 C50 C55 -81.0(8) . . . . no
C40 P2 C50 C51 -28.7(10) . . . . no
C40 P2 C50 C55 159.5(8) . . . . no
C60 P2 C50 C51 -138.8(9) . . . . no
C60 P2 C50 C55 49.4(9) . . . . no
Cu P2 C60 C61 168.5(8) . . . . no
Cu P2 C60 C65 -10.9(10) . . . . no
C40 P2 C60 C61 -70.2(10) . . . . no
C40 P2 C60 C65 110.4(9) . . . . no
C50 P2 C60 C61 38.2(10) . . . . no
C50 P2 C60 C65 -141.2(9) . . . . no
S1 C1 C2 S2 -2.0(12) . . . . no
S1 C7 C8 S2 -0.7(9) . . . . no
S1 C7 C8 B3 -106.9(7) . . . . no
S1 C7 C8 B4 -147.5(7) . . . . no
S1 C7 C8 B9 139.8(7) . . . . no
B2 C7 C8 S2 146.3(7) . . . . no
B2 C7 C8 B3 40.0(8) . . . . no
B2 C7 C8 B4 -0.5(11) . . . . no
B2 C7 C8 B9 -73.3(10) . . . . no
B3 C7 C8 S2 106.2(8) . . . . no
B3 C7 C8 B4 -40.6(8) . . . . no
B3 C7 C8 B9 -113.3(9) . . . . no
B11 C7 C8 S2 -141.6(7) . . . . no
B11 C7 C8 B3 112.1(9) . . . . no
B11 C7 C8 B4 71.6(10) . . . . no
B11 C7 C8 B9 -1.2(11) . . . . no
S1 C7 B2 B1 146.5(8) . . . . no
S1 C7 B2 B3 103.1(9) . . . . no
S1 C7 B2 B6 -151.5(7) . . . . no
S1 C7 B2 B11 -111.3(9) . . . . no
C8 C7 B2 B1 4.0(10) . . . . no
C8 C7 B2 B3 -39.4(8) . . . . no
C8 C7 B2 B6 66.0(9) . . . . no
C8 C7 B2 B11 106.3(8) . . . . no
B3 C7 B2 B1 43.4(7) . . . . no
B3 C7 B2 B6 105.4(8) . . . . no
B3 C7 B2 B11 145.7(8) . . . . no
B11 C7 B2 B1 -102.3(9) . . . . no
B11 C7 B2 B3 -145.7(8) . . . . no
B11 C7 B2 B6 -40.3(7) . . . . no
S1 C7 B3 C8 104.1(7) . . . . no
S1 C7 B3 B1 -160.4(7) . . . . no
S1 C7 B3 B2 -117.8(8) . . . . no
S1 C7 B3 B4 139.6(7) . . . . no
C8 C7 B3 B1 95.5(8) . . . . no
C8 C7 B3 B2 138.1(8) . . . . no
C8 C7 B3 B4 35.5(7) . . . . no
B2 C7 B3 C8 -138.1(8) . . . . no
B2 C7 B3 B1 -42.6(8) . . . . no
B2 C7 B3 B4 -102.6(9) . . . . no
B11 C7 B3 C8 -101.9(9) . . . . no
B11 C7 B3 B1 -6.4(11) . . . . no
B11 C7 B3 B2 36.2(9) . . . . no
B11 C7 B3 B4 -66.4(10) . . . . no
S1 C7 B11 B2 117.3(8) . . . . no
S1 C7 B11 B6 157.9(7) . . . . no
S1 C7 B11 B10 -139.9(7) . . . . no
C8 C7 B11 B2 -104.8(9) . . . . no
C8 C7 B11 B6 -64.3(10) . . . . no
C8 C7 B11 B10 -2.0(11) . . . . no
B2 C7 B11 B6 40.6(8) . . . . no
B2 C7 B11 B10 102.8(9) . . . . no
B3 C7 B11 B2 -35.3(8) . . . . no
B3 C7 B11 B6 5.3(12) . . . . no
B3 C7 B11 B10 67.5(11) . . . . no
S2 C8 B3 C7 -106.6(7) . . . . no
S2 C8 B3 B1 158.6(6) . . . . no
S2 C8 B3 B2 -141.1(7) . . . . no
S2 C8 B3 B4 115.1(8) . . . . no
C7 C8 B3 B1 -94.9(7) . . . . no
C7 C8 B3 B2 -34.6(7) . . . . no
C7 C8 B3 B4 -138.4(8) . . . . no
B4 C8 B3 C7 138.4(8) . . . . no
B4 C8 B3 B1 43.5(7) . . . . no
B4 C8 B3 B2 103.8(8) . . . . no
B9 C8 B3 C7 101.3(9) . . . . no
B9 C8 B3 B1 6.4(10) . . . . no
B9 C8 B3 B2 66.7(10) . . . . no
B9 C8 B3 B4 -37.1(8) . . . . no
S2 C8 B4 B1 -147.2(8) . . . . no
S2 C8 B4 B3 -103.0(8) . . . . no
S2 C8 B4 B5 151.5(7) . . . . no
S2 C8 B4 B9 112.1(9) . . . . no
C7 C8 B4 B1 -3.2(11) . . . . no
C7 C8 B4 B3 41.0(8) . . . . no
C7 C8 B4 B5 -64.5(10) . . . . no
C7 C8 B4 B9 -103.9(9) . . . . no
B3 C8 B4 B1 -44.2(7) . . . . no
B3 C8 B4 B5 -105.5(8) . . . . no
B3 C8 B4 B9 -144.9(8) . . . . no
B9 C8 B4 B1 100.7(8) . . . . no
B9 C8 B4 B3 144.9(8) . . . . no
B9 C8 B4 B5 39.4(8) . . . . no
S2 C8 B9 B4 -114.3(8) . . . . no
S2 C8 B9 B5 -155.9(7) . . . . no
S2 C8 B9 B10 141.6(8) . . . . no
C7 C8 B9 B4 107.9(9) . . . . no
C7 C8 B9 B5 66.4(9) . . . . no
C7 C8 B9 B10 3.8(11) . . . . no
B3 C8 B9 B4 36.1(8) . . . . no
B3 C8 B9 B5 -5.5(11) . . . . no
B3 C8 B9 B10 -68.0(11) . . . . no
B4 C8 B9 B5 -41.5(7) . . . . no
B4 C8 B9 B10 -104.1(9) . . . . no
P1 C10 C11 C12 -176.5(9) . . . . no
C15 C10 C11 C12 -4.8(15) . . . . no
P1 C10 C15 C14 174.2(8) . . . . no
C11 C10 C15 C14 2.7(14) . . . . no
C10 C11 C12 C13 4.9(18) . . . . no
C11 C12 C13 C14 -2.8(18) . . . . no
C12 C13 C14 C15 0.7(17) . . . . no
C13 C14 C15 C10 -0.7(16) . . . . no
P1 C20 C21 C22 -178.9(10) . . . . no
C25 C20 C21 C22 0.4(17) . . . . no
P1 C20 C25 C24 -179.9(9) . . . . no
C21 C20 C25 C24 0.8(16) . . . . no
C20 C21 C22 C23 -1(2) . . . . no
C21 C22 C23 C24 0(2) . . . . no
C22 C23 C24 C25 1(2) . . . . no
C23 C24 C25 C20 -1.8(18) . . . . no
P1 C30 C31 C32 -174.1(9) . . . . no
C35 C30 C31 C32 1.8(16) . . . . no
P1 C30 C35 C34 174.6(9) . . . . no
C31 C30 C35 C34 -1.0(16) . . . . no
C30 C31 C32 C33 0(2) . . . . no
C31 C32 C33 C34 -3(2) . . . . no
C32 C33 C34 C35 4(2) . . . . no
C33 C34 C35 C30 -2(2) . . . . no
P2 C40 C41 C42 175.6(9) . . . . no
C45 C40 C41 C42 -1.4(17) . . . . no
P2 C40 C45 C44 -175.2(8) . . . . no
C41 C40 C45 C44 1.6(16) . . . . no
C40 C41 C42 C43 0.8(18) . . . . no
C41 C42 C43 C44 0(2) . . . . no
C42 C43 C44 C45 0.6(19) . . . . no
C43 C44 C45 C40 -1.2(16) . . . . no
P2 C50 C51 C52 -171.1(9) . . . . no
C55 C50 C51 C52 0.9(15) . . . . no
P2 C50 C55 C54 172.1(8) . . . . no
C51 C50 C55 C54 -0.1(14) . . . . no
C50 C51 C52 C53 -0.8(18) . . . . no
C51 C52 C53 C54 -0.1(19) . . . . no
C52 C53 C54 C55 0.8(19) . . . . no
C53 C54 C55 C50 -0.7(16) . . . . no
P2 C60 C61 C62 176.7(9) . . . . no
C65 C60 C61 C62 -4.0(16) . . . . no
P2 C60 C65 C64 -176.7(9) . . . . no
C61 C60 C65 C64 3.9(16) . . . . no
C60 C61 C62 C63 2.5(17) . . . . no
C61 C62 C63 C64 -0.9(17) . . . . no
C62 C63 C64 C65 0.8(17) . . . . no
C63 C64 C65 C60 -2.4(17) . . . . no
B3 B1 B2 C7 -43.5(8) . . . . no
B3 B1 B2 B6 -138.0(9) . . . . no
B3 B1 B2 B11 -100.2(9) . . . . no
B4 B1 B2 C7 -6.0(11) . . . . no
B4 B1 B2 B3 37.4(8) . . . . no
B4 B1 B2 B6 -100.5(10) . . . . no
B4 B1 B2 B11 -62.8(11) . . . . no
B5 B1 B2 C7 57.4(10) . . . . no
B5 B1 B2 B3 100.8(9) . . . . no
B5 B1 B2 B6 -37.1(8) . . . . no
B5 B1 B2 B11 0.6(11) . . . . no
B6 B1 B2 C7 94.5(9) . . . . no
B6 B1 B2 B3 138.0(9) . . . . no
B6 B1 B2 B11 37.7(8) . . . . no
B2 B1 B3 C7 41.2(7) . . . . no
B2 B1 B3 C8 95.9(8) . . . . no
B2 B1 B3 B4 139.5(9) . . . . no
B4 B1 B3 C7 -98.2(8) . . . . no
B4 B1 B3 C8 -43.5(7) . . . . no
B4 B1 B3 B2 -139.5(9) . . . . no
B5 B1 B3 C7 -59.1(9) . . . . no
B5 B1 B3 C8 -4.4(9) . . . . no
B5 B1 B3 B2 -100.3(8) . . . . no
B5 B1 B3 B4 39.2(7) . . . . no
B6 B1 B3 C7 4.5(10) . . . . no
B6 B1 B3 C8 59.2(9) . . . . no
B6 B1 B3 B2 -36.8(8) . . . . no
B6 B1 B3 B4 102.7(9) . . . . no
B2 B1 B4 C8 5.6(11) . . . . no
B2 B1 B4 B3 -37.4(8) . . . . no
B2 B1 B4 B5 98.4(9) . . . . no
B2 B1 B4 B9 60.4(11) . . . . no
B3 B1 B4 C8 43.0(7) . . . . no
B3 B1 B4 B5 135.8(8) . . . . no
B3 B1 B4 B9 97.8(8) . . . . no
B5 B1 B4 C8 -92.8(8) . . . . no
B5 B1 B4 B3 -135.8(8) . . . . no
B5 B1 B4 B9 -38.0(8) . . . . no
B6 B1 B4 C8 -56.9(10) . . . . no
B6 B1 B4 B3 -99.9(9) . . . . no
B6 B1 B4 B5 35.9(8) . . . . no
B6 B1 B4 B9 -2.1(11) . . . . no
B2 B1 B5 B4 -104.1(9) . . . . no
B2 B1 B5 B6 36.3(8) . . . . no
B2 B1 B5 B9 -62.5(10) . . . . no
B2 B1 B5 B10 4.1(12) . . . . no
B3 B1 B5 B4 -39.8(7) . . . . no
B3 B1 B5 B6 100.6(8) . . . . no
B3 B1 B5 B9 1.8(10) . . . . no
B3 B1 B5 B10 68.4(10) . . . . no
B4 B1 B5 B6 140.4(9) . . . . no
B4 B1 B5 B9 41.6(7) . . . . no
B4 B1 B5 B10 108.2(10) . . . . no
B6 B1 B5 B4 -140.4(9) . . . . no
B6 B1 B5 B9 -98.8(9) . . . . no
B6 B1 B5 B10 -32.2(9) . . . . no
B2 B1 B6 B5 -138.4(9) . . . . no
B2 B1 B6 B10 -106.2(10) . . . . no
B2 B1 B6 B11 -40.0(9) . . . . no
B3 B1 B6 B2 37.9(8) . . . . no
B3 B1 B6 B5 -100.5(9) . . . . no
B3 B1 B6 B10 -68.3(11) . . . . no
B3 B1 B6 B11 -2.1(12) . . . . no
B4 B1 B6 B2 102.7(10) . . . . no
B4 B1 B6 B5 -35.7(8) . . . . no
B4 B1 B6 B10 -3.5(12) . . . . no
B4 B1 B6 B11 62.8(11) . . . . no
B5 B1 B6 B2 138.4(9) . . . . no
B5 B1 B6 B10 32.2(9) . . . . no
B5 B1 B6 B11 98.4(10) . . . . no
C7 B2 B3 C8 33.2(6) . . . . no
C7 B2 B3 B1 129.1(9) . . . . no
C7 B2 B3 B4 93.5(9) . . . . no
B1 B2 B3 C7 -129.1(9) . . . . no
B1 B2 B3 C8 -95.9(8) . . . . no
B1 B2 B3 B4 -35.6(8) . . . . no
B6 B2 B3 C7 -91.2(9) . . . . no
B6 B2 B3 C8 -58.0(10) . . . . no
B6 B2 B3 B1 37.9(8) . . . . no
B6 B2 B3 B4 2.4(11) . . . . no
B11 B2 B3 C7 -28.9(7) . . . . no
B11 B2 B3 C8 4.3(10) . . . . no
B11 B2 B3 B1 100.2(9) . . . . no
B11 B2 B3 B4 64.7(10) . . . . no
C7 B2 B6 B1 -99.0(8) . . . . no
C7 B2 B6 B5 -61.5(9) . . . . no
C7 B2 B6 B10 2.8(10) . . . . no
C7 B2 B6 B11 38.1(7) . . . . no
B1 B2 B6 B5 37.4(8) . . . . no
B1 B2 B6 B10 101.7(9) . . . . no
B1 B2 B6 B11 137.0(9) . . . . no
B3 B2 B6 B1 -37.5(8) . . . . no
B3 B2 B6 B5 -0.1(11) . . . . no
B3 B2 B6 B10 64.2(10) . . . . no
B3 B2 B6 B11 99.5(9) . . . . no
B11 B2 B6 B1 -137.0(9) . . . . no
B11 B2 B6 B5 -99.6(9) . . . . no
B11 B2 B6 B10 -35.3(8) . . . . no
C7 B2 B11 B6 -132.1(8) . . . . no
C7 B2 B11 B10 -98.6(9) . . . . no
B1 B2 B11 C7 93.6(9) . . . . no
B1 B2 B11 B6 -38.5(8) . . . . no
B1 B2 B11 B10 -5.0(11) . . . . no
B3 B2 B11 C7 30.7(8) . . . . no
B3 B2 B11 B6 -101.4(9) . . . . no
B3 B2 B11 B10 -67.8(10) . . . . no
B6 B2 B11 C7 132.1(8) . . . . no
B6 B2 B11 B10 33.5(8) . . . . no
C7 B3 B4 C8 -33.2(6) . . . . no
C7 B3 B4 B1 94.4(8) . . . . no
C7 B3 B4 B5 55.0(10) . . . . no
C7 B3 B4 B9 -4.8(10) . . . . no
C8 B3 B4 B1 127.6(8) . . . . no
C8 B3 B4 B5 88.2(8) . . . . no
C8 B3 B4 B9 28.4(7) . . . . no
B1 B3 B4 C8 -127.6(8) . . . . no
B1 B3 B4 B5 -39.5(8) . . . . no
B1 B3 B4 B9 -99.2(8) . . . . no
B2 B3 B4 C8 -91.9(8) . . . . no
B2 B3 B4 B1 35.8(8) . . . . no
B2 B3 B4 B5 -3.7(11) . . . . no
B2 B3 B4 B9 -63.5(10) . . . . no
C8 B4 B5 B1 97.8(8) . . . . no
C8 B4 B5 B6 62.3(10) . . . . no
C8 B4 B5 B9 -37.3(7) . . . . no
C8 B4 B5 B10 -2.5(11) . . . . no
B1 B4 B5 B6 -35.5(8) . . . . no
B1 B4 B5 B9 -135.0(8) . . . . no
B1 B4 B5 B10 -100.2(10) . . . . no
B3 B4 B5 B1 39.2(8) . . . . no
B3 B4 B5 B6 3.7(11) . . . . no
B3 B4 B5 B9 -95.8(9) . . . . no
B3 B4 B5 B10 -61.0(12) . . . . no
B9 B4 B5 B1 135.0(8) . . . . no
B9 B4 B5 B6 99.5(9) . . . . no
B9 B4 B5 B10 34.8(9) . . . . no
C8 B4 B9 B5 131.7(9) . . . . no
C8 B4 B9 B10 99.2(9) . . . . no
B1 B4 B9 C8 -92.2(9) . . . . no
B1 B4 B9 B5 39.5(8) . . . . no
B1 B4 B9 B10 7.0(11) . . . . no
B3 B4 B9 C8 -30.1(7) . . . . no
B3 B4 B9 B5 101.7(9) . . . . no
B3 B4 B9 B10 69.1(10) . . . . no
B5 B4 B9 C8 -131.7(9) . . . . no
B5 B4 B9 B10 -32.6(8) . . . . no
B1 B5 B6 B2 -37.8(9) . . . . no
B1 B5 B6 B10 -144.8(10) . . . . no
B1 B5 B6 B11 -103.6(9) . . . . no
B4 B5 B6 B1 35.5(8) . . . . no
B4 B5 B6 B2 -2.3(12) . . . . no
B4 B5 B6 B10 -109.3(10) . . . . no
B4 B5 B6 B11 -68.1(10) . . . . no
B9 B5 B6 B1 102.0(9) . . . . no
B9 B5 B6 B2 64.3(11) . . . . no
B9 B5 B6 B10 -42.8(8) . . . . no
B9 B5 B6 B11 -1.6(11) . . . . no
B10 B5 B6 B1 144.8(10) . . . . no
B10 B5 B6 B2 107.1(10) . . . . no
B10 B5 B6 B11 41.2(8) . . . . no
B1 B5 B9 C8 1.9(10) . . . . no
B1 B5 B9 B4 -40.0(7) . . . . no
B1 B5 B9 B10 104.4(9) . . . . no
B4 B5 B9 C8 41.9(7) . . . . no
B4 B5 B9 B10 144.5(9) . . . . no
B6 B5 B9 C8 -61.0(9) . . . . no
B6 B5 B9 B4 -102.9(9) . . . . no
B6 B5 B9 B10 41.6(8) . . . . no
B10 B5 B9 C8 -102.6(9) . . . . no
B10 B5 B9 B4 -144.5(9) . . . . no
B1 B5 B10 B6 32.2(9) . . . . no
B1 B5 B10 B9 -100.5(10) . . . . no
B1 B5 B10 B11 -7.0(11) . . . . no
B4 B5 B10 B6 97.6(10) . . . . no
B4 B5 B10 B9 -35.1(9) . . . . no
B4 B5 B10 B11 58.4(11) . . . . no
B6 B5 B10 B9 -132.6(9) . . . . no
B6 B5 B10 B11 -39.2(8) . . . . no
B9 B5 B10 B6 132.6(9) . . . . no
B9 B5 B10 B11 93.5(9) . . . . no
B1 B6 B10 B5 -32.3(9) . . . . no
B1 B6 B10 B9 7.5(11) . . . . no
B1 B6 B10 B11 101.9(9) . . . . no
B2 B6 B10 B5 -98.6(9) . . . . no
B2 B6 B10 B9 -58.8(10) . . . . no
B2 B6 B10 B11 35.6(8) . . . . no
B5 B6 B10 B9 39.8(8) . . . . no
B5 B6 B10 B11 134.2(9) . . . . no
B11 B6 B10 B5 -134.2(9) . . . . no
B11 B6 B10 B9 -94.4(9) . . . . no
B1 B6 B11 C7 -1.6(11) . . . . no
B1 B6 B11 B2 39.3(8) . . . . no
B1 B6 B11 B10 -103.8(9) . . . . no
B2 B6 B11 C7 -40.9(7) . . . . no
B2 B6 B11 B10 -143.0(8) . . . . no
B5 B6 B11 C7 61.9(10) . . . . no
B5 B6 B11 B2 102.8(9) . . . . no
B5 B6 B11 B10 -40.3(8) . . . . no
B10 B6 B11 C7 102.1(8) . . . . no
B10 B6 B11 B2 143.0(8) . . . . no
C8 B9 B10 B5 96.4(10) . . . . no
C8 B9 B10 B6 55.2(11) . . . . no
C8 B9 B10 B11 -4.6(11) . . . . no
B4 B9 B10 B5 32.4(8) . . . . no
B4 B9 B10 B6 -8.9(11) . . . . no
B4 B9 B10 B11 -68.7(10) . . . . no
B5 B9 B10 B6 -41.2(8) . . . . no
B5 B9 B10 B11 -101.0(9) . . . . no
B5 B10 B11 C7 -55.3(11) . . . . no
B5 B10 B11 B2 7.3(11) . . . . no
B5 B10 B11 B6 40.3(8) . . . . no
B6 B10 B11 C7 -95.6(9) . . . . no
B6 B10 B11 B2 -33.0(8) . . . . no
B9 B10 B11 C7 3.9(10) . . . . no
B9 B10 B11 B2 66.5(10) . . . . no
B9 B10 B11 B6 99.5(8) . . . . no
